data_7033259
loop_
_publ_author_name
'Werrett, Melissa V.'
'Huff, Gregory S.'
'Muzzioli, Sara'
'Fiorini, Valentina'
'Zacchini, Stefano'
'Skelton, Brian W.'
'Maggiore, Antonio'
'Malicka, Joanna M.'
'Cocchi, Massimo'
'Gordon, Keith C.'
'Stagni, Stefano'
'Massi, Massimiliano'

_publ_section_title
;
 Methylated Re(i) tetrazolato complexes: photophysical properties and
 Light Emitting Devices.
;
_journal_issue 18
_journal_name_full 'Dalton transactions (Cambridge, England : 2003)'
_journal_page_first 8379
_journal_page_last 8393
_journal_paper_doi 10.1039/c4dt03228d
_journal_volume 44
_journal_year 2015
_chemical_formula_sum 'C23 H16 F6 N6 O3 P Re'
_chemical_formula_weight 755.59
_chemical_name_systematic
; 
 ? 
;
_space_group_IT_number 14
_symmetry_cell_setting monoclinic
_symmetry_space_group_name_Hall '-P 2ybc'
_symmetry_space_group_name_H-M 'P 1 21/c 1'
_atom_sites_solution_hydrogens geom
_atom_sites_solution_primary direct
_atom_sites_solution_secondary difmap
_audit_creation_method SHELXL-97
_audit_update_record
;
2014-11-19 deposited with the CCDC.
2014-11-28 downloaded from the CCDC.
;
_cell_angle_alpha 90.00
_cell_angle_beta 90.0710(10)
_cell_angle_gamma 90.00
_cell_formula_units_Z 4
_cell_length_a 12.1607(13)
_cell_length_b 14.9974(17)
_cell_length_c 14.0496(16)
_cell_measurement_reflns_used 7318
_cell_measurement_temperature 298(2)
_cell_measurement_theta_max 25.225
_cell_measurement_theta_min 2.156
_cell_volume 2562.3(5)
_computing_cell_refinement 'APEX2 (Bruker AXS, 2006)'
_computing_data_collection 'APEX2 (Bruker AXS, 2006)'
_computing_data_reduction 'SAINT (Bruker AXS, 2004)'
_computing_molecular_graphics 'ORTEPII (Johnson, 1996)'
_computing_publication_material 'XCIF (Bruker AXS, 2001)'
_computing_structure_refinement 'SHELXL-97 (Sheldrick, 1997)'
_computing_structure_solution 'SHELXS-97 (Sheldrick, 1990)'
_diffrn_ambient_temperature 298(2)
_diffrn_measured_fraction_theta_full 0.999
_diffrn_measured_fraction_theta_max 0.999
_diffrn_measurement_device_type 'CCD area detector'
_diffrn_measurement_method 'phi and omega scans'
_diffrn_radiation_monochromator graphite
_diffrn_radiation_source 'fine-focus sealed tube'
_diffrn_radiation_type MoK\a
_diffrn_radiation_wavelength 0.71073
_diffrn_reflns_av_R_equivalents 0.0519
_diffrn_reflns_av_unetI/netI 0.0369
_diffrn_reflns_limit_h_max 15
_diffrn_reflns_limit_h_min -15
_diffrn_reflns_limit_k_max 18
_diffrn_reflns_limit_k_min -18
_diffrn_reflns_limit_l_max 17
_diffrn_reflns_limit_l_min -17
_diffrn_reflns_number 26732
_diffrn_reflns_theta_full 26.00
_diffrn_reflns_theta_max 26.00
_diffrn_reflns_theta_min 1.36
_exptl_absorpt_coefficient_mu 4.887
_exptl_absorpt_correction_T_max 0.6154
_exptl_absorpt_correction_T_min 0.5085
_exptl_absorpt_correction_type empirical
_exptl_absorpt_process_details
;
 Data were corrected for Lorentz polarization and absorption
 effects (empirical absorption corrections SADABS).
 R(int) = 0.1299 (selected reflections only, before parameter refinement)
 R(int) = 0.0491 (selected reflections only, after parameter refinement)
;
_exptl_crystal_colour pale-yellow
_exptl_crystal_density_diffrn 1.959
_exptl_crystal_density_method 'not measured'
_exptl_crystal_description plate
_exptl_crystal_F_000 1456
_exptl_crystal_size_max 0.16
_exptl_crystal_size_mid 0.13
_exptl_crystal_size_min 0.11
_refine_diff_density_max 0.670
_refine_diff_density_min -0.352
_refine_diff_density_rms 0.083
_refine_ls_extinction_method none
_refine_ls_goodness_of_fit_ref 1.021
_refine_ls_hydrogen_treatment constr
_refine_ls_matrix_type full
_refine_ls_number_parameters 362
_refine_ls_number_reflns 5037
_refine_ls_number_restraints 132
_refine_ls_restrained_S_all 1.022
_refine_ls_R_factor_all 0.0385
_refine_ls_R_factor_gt 0.0247
_refine_ls_shift/su_max 0.001
_refine_ls_shift/su_mean 0.000
_refine_ls_structure_factor_coef Fsqd
_refine_ls_weighting_details 'calc w=1/[\s^2^(Fo^2^)+(0.0208P)^2^+0.5872P] where P=(Fo^2^+2Fc^2^)/3'
_refine_ls_weighting_scheme calc
_refine_ls_wR_factor_gt 0.0493
_refine_ls_wR_factor_ref 0.0539
_reflns_number_gt 4189
_reflns_number_total 5037
_reflns_threshold_expression >2sigma(I)
_cod_data_source_file c4dt03228d2.cif
_cod_data_source_block phenphen
_cod_depositor_comments
;
The following automatic conversions were performed:

'_symmetry_cell_setting' value 'Monoclinic' changed to 'monoclinic'
according to
/usr/data/users/saulius/crontab/automatic-downloads/rss-feeds/RSC/lib/dictionaries/cif_core.dic
dictionary named 'cif_core.dic' version 2.4.2 from 2011-04-26.

Automatic conversion script
Id: cif_fix_values 2935 2014-11-11 08:27:57Z andrius 

 Adding full bibliography for 7033259--7033264.cif.
;
_cod_original_sg_symbol_H-M P2(1)/c
_cod_database_code 7033259

loop_
_symmetry_equiv_pos_as_xyz
'x, y, z'
'-x, y+1/2, -z+1/2'
'-x, -y, -z'
'x, -y-1/2, z-1/2'

loop_
_atom_site_label
_atom_site_type_symbol
_atom_site_fract_x
_atom_site_fract_y
_atom_site_fract_z
_atom_site_U_iso_or_equiv
_atom_site_adp_type
_atom_site_occupancy
_atom_site_symmetry_multiplicity
_atom_site_calc_flag
_atom_site_refinement_flags
Re1 Re 0.255802(19) 0.144222(10) 0.704772(13) 0.03883(6) Uani 1 1 d .
C1 C 0.1479(5) 0.0720(5) 0.7674(5) 0.0581(18) Uani 1 1 d .
C2 C 0.3674(4) 0.0906(4) 0.7820(5) 0.0465(14) Uani 1 1 d .
C3 C 0.2357(5) 0.2320(3) 0.8021(4) 0.0484(11) Uani 1 1 d .
O1 O 0.0845(4) 0.0287(3) 0.8069(4) 0.0885(16) Uani 1 1 d .
O2 O 0.4339(4) 0.0604(3) 0.8300(3) 0.0761(15) Uani 1 1 d .
O3 O 0.2240(3) 0.2819(2) 0.8648(3) 0.0642(12) Uani 1 1 d .
N1 N 0.1301(4) 0.1969(3) 0.6070(4) 0.0429(11) Uani 1 1 d U
N2 N 0.0602(4) 0.1362(3) 0.5649(4) 0.0589(13) Uani 1 1 d U
N3 N -0.0048(4) 0.1778(4) 0.5071(4) 0.0620(13) Uani 1 1 d U
N4 N 0.0197(4) 0.2646(3) 0.5125(3) 0.0518(12) Uani 1 1 d U
C4 C -0.0439(5) 0.3300(5) 0.4577(5) 0.077(2) Uani 1 1 d .
H4A H -0.0926 0.2994 0.4149 0.116 Uiso 1 1 calc R
H4B H 0.0053 0.3671 0.4219 0.116 Uiso 1 1 calc R
H4C H -0.0862 0.3663 0.5005 0.116 Uiso 1 1 calc R
C5 C 0.1032(4) 0.2755(4) 0.5734(4) 0.0458(13) Uani 1 1 d U
C51 C 0.1530(4) 0.3631(3) 0.5961(4) 0.0459(12) Uani 1 1 d U
C52 C 0.2178(5) 0.4067(4) 0.5307(4) 0.0657(16) Uani 1 1 d U
H52 H 0.2298 0.3808 0.4715 0.079 Uiso 1 1 calc R
C53 C 0.2651(7) 0.4875(4) 0.5507(5) 0.0806(18) Uani 1 1 d U
H53 H 0.3077 0.5167 0.5054 0.097 Uiso 1 1 calc R
C54 C 0.2484(7) 0.5244(4) 0.6388(4) 0.0745(15) Uani 1 1 d U
H54 H 0.2816 0.5785 0.6538 0.089 Uiso 1 1 calc R
C55 C 0.1831(5) 0.4827(4) 0.7056(5) 0.0666(15) Uani 1 1 d U
H55 H 0.1719 0.5087 0.7649 0.080 Uiso 1 1 calc R
C56 C 0.1343(5) 0.4017(4) 0.6836(4) 0.0573(14) Uani 1 1 d U
H56 H 0.0892 0.3736 0.7277 0.069 Uiso 1 1 calc R
N11 N 0.3739(3) 0.2144(3) 0.6165(4) 0.0413(11) Uani 1 1 d .
N21 N 0.2835(3) 0.0544(3) 0.5860(3) 0.0401(10) Uani 1 1 d .
C12 C 0.4032(4) 0.1702(4) 0.5355(4) 0.0409(12) Uani 1 1 d U
C13 C 0.4784(4) 0.2058(4) 0.4698(4) 0.0516(14) Uani 1 1 d U
C14 C 0.5231(5) 0.2898(4) 0.4915(5) 0.0613(16) Uani 1 1 d U
H14 H 0.5732 0.3157 0.4499 0.074 Uiso 1 1 calc R
C15 C 0.4941(5) 0.3336(4) 0.5724(5) 0.0640(16) Uani 1 1 d U
H15 H 0.5248 0.3888 0.5868 0.077 Uiso 1 1 calc R
C16 C 0.4184(5) 0.2950(4) 0.6329(4) 0.0554(14) Uani 1 1 d U
H16 H 0.3974 0.3260 0.6872 0.066 Uiso 1 1 calc R
C17 C 0.5046(5) 0.1550(4) 0.3869(4) 0.0631(15) Uani 1 1 d U
H17 H 0.5546 0.1776 0.3430 0.076 Uiso 1 1 calc R
C22 C 0.3557(4) 0.0860(3) 0.5193(3) 0.0378(11) Uani 1 1 d U
C23 C 0.3825(4) 0.0372(4) 0.4368(4) 0.0486(12) Uani 1 1 d U
C24 C 0.3330(5) -0.0460(4) 0.4254(4) 0.0550(14) Uani 1 1 d U
H24 H 0.3495 -0.0808 0.3725 0.066 Uiso 1 1 calc R
C25 C 0.2604(6) -0.0764(3) 0.4919(3) 0.0543(12) Uani 1 1 d U
H25 H 0.2262 -0.1314 0.4839 0.065 Uiso 1 1 calc R
C26 C 0.2379(5) -0.0248(3) 0.5716(3) 0.0498(12) Uani 1 1 d U
H26 H 0.1890 -0.0467 0.6168 0.060 Uiso 1 1 calc R
C27 C 0.4581(5) 0.0752(4) 0.3713(4) 0.0598(14) Uani 1 1 d U
H27 H 0.4758 0.0439 0.3163 0.072 Uiso 1 1 calc R
F1 F 0.2301(5) 0.7282(3) 0.1698(3) 0.1107(19) Uani 1 1 d .
F2 F 0.1614(3) 0.8109(3) 0.2875(4) 0.1007(14) Uani 1 1 d .
F3 F 0.3405(3) 0.7743(3) 0.2829(4) 0.0998(15) Uani 1 1 d .
F4 F 0.2340(5) 0.7177(3) 0.3944(2) 0.1116(16) Uani 1 1 d .
F5 F 0.2941(3) 0.6298(2) 0.2768(3) 0.0801(11) Uani 1 1 d .
F6 F 0.1184(3) 0.6689(3) 0.2814(6) 0.156(3) Uani 1 1 d .
P1 P 0.22681(15) 0.72014(9) 0.28259(11) 0.0579(4) Uani 1 1 d .

loop_
_atom_site_aniso_label
_atom_site_aniso_U_11
_atom_site_aniso_U_22
_atom_site_aniso_U_33
_atom_site_aniso_U_23
_atom_site_aniso_U_13
_atom_site_aniso_U_12
Re1 0.04162(9) 0.03554(9) 0.03933(9) -0.00165(9) 0.00287(13) -0.00129(12)
C1 0.059(4) 0.057(4) 0.058(4) -0.013(3) 0.007(3) 0.004(3)
C2 0.053(3) 0.042(3) 0.044(3) -0.002(3) 0.001(3) 0.004(3)
C3 0.047(3) 0.047(3) 0.050(3) 0.005(2) 0.002(3) -0.002(3)
O1 0.091(3) 0.065(3) 0.109(4) -0.002(3) 0.050(3) -0.024(3)
O2 0.081(3) 0.078(3) 0.069(3) 0.001(3) -0.018(3) 0.024(3)
O3 0.080(3) 0.055(2) 0.057(2) -0.0196(19) 0.003(2) 0.003(2)
N1 0.044(2) 0.031(2) 0.054(3) -0.004(2) -0.001(2) -0.0031(19)
N2 0.046(3) 0.059(3) 0.071(3) -0.011(3) -0.011(2) -0.010(2)
N3 0.055(3) 0.061(3) 0.070(3) -0.004(3) -0.013(3) -0.011(2)
N4 0.044(2) 0.056(3) 0.055(3) 0.007(2) -0.005(2) -0.007(2)
C4 0.066(4) 0.081(5) 0.084(5) 0.028(4) -0.016(4) 0.000(4)
C5 0.034(3) 0.057(3) 0.046(3) -0.007(3) 0.004(2) 0.001(2)
C51 0.045(3) 0.041(3) 0.052(3) -0.001(2) -0.003(2) 0.005(2)
C52 0.076(4) 0.051(3) 0.071(3) 0.002(3) 0.007(3) -0.011(3)
C53 0.087(4) 0.057(3) 0.098(4) 0.005(3) 0.001(4) -0.025(4)
C54 0.079(4) 0.044(3) 0.100(4) -0.005(3) -0.014(5) -0.011(4)
C55 0.072(3) 0.057(3) 0.071(4) -0.016(3) -0.007(3) 0.000(3)
C56 0.056(3) 0.054(3) 0.062(4) -0.004(3) -0.001(3) 0.002(3)
N11 0.037(2) 0.043(3) 0.044(3) 0.001(2) -0.004(2) -0.0041(19)
N21 0.043(3) 0.037(2) 0.041(2) 0.0002(17) 0.0022(17) 0.0019(17)
C12 0.031(2) 0.051(3) 0.040(3) 0.008(2) -0.001(2) 0.000(2)
C13 0.036(3) 0.067(3) 0.052(3) 0.014(3) 0.001(2) -0.002(3)
C14 0.046(3) 0.072(4) 0.065(4) 0.025(3) 0.001(3) -0.020(3)
C15 0.058(3) 0.058(3) 0.076(4) 0.011(3) -0.012(3) -0.023(3)
C16 0.060(3) 0.043(3) 0.063(4) 0.003(3) -0.012(3) -0.015(3)
C17 0.050(3) 0.090(4) 0.049(3) 0.016(3) 0.008(3) 0.005(3)
C22 0.033(2) 0.043(3) 0.037(2) 0.002(2) 0.001(2) 0.004(2)
C23 0.048(3) 0.061(3) 0.037(3) -0.002(2) -0.003(2) 0.010(2)
C24 0.063(3) 0.055(3) 0.047(3) -0.013(3) -0.009(3) 0.016(3)
C25 0.058(3) 0.045(2) 0.060(3) -0.010(2) -0.010(3) 0.004(3)
C26 0.052(3) 0.042(3) 0.055(3) -0.001(2) -0.004(3) -0.001(3)
C27 0.057(3) 0.082(4) 0.040(3) 0.001(3) 0.007(3) 0.010(3)
F1 0.148(5) 0.120(3) 0.064(2) -0.007(2) -0.018(3) 0.063(4)
F2 0.112(3) 0.073(3) 0.118(4) -0.012(3) 0.017(3) 0.039(2)
F3 0.092(3) 0.079(3) 0.129(4) -0.013(3) 0.018(3) -0.018(2)
F4 0.146(5) 0.122(3) 0.067(2) -0.004(2) 0.035(3) 0.029(4)
F5 0.093(3) 0.055(2) 0.093(3) -0.0049(19) 0.006(2) 0.0197(17)
F6 0.062(2) 0.085(3) 0.320(9) -0.024(4) 0.001(4) -0.019(2)
P1 0.0654(11) 0.0474(8) 0.0610(9) -0.0077(7) 0.0068(8) 0.0067(7)

loop_
_atom_type_symbol
_atom_type_description
_atom_type_scat_dispersion_real
_atom_type_scat_dispersion_imag
_atom_type_scat_source
C C 0.0033 0.0016 'International Tables Vol C Tables 4.2.6.8 and 6.1.1.4'
H H 0.0000 0.0000 'International Tables Vol C Tables 4.2.6.8 and 6.1.1.4'
N N 0.0061 0.0033 'International Tables Vol C Tables 4.2.6.8 and 6.1.1.4'
O O 0.0106 0.0060 'International Tables Vol C Tables 4.2.6.8 and 6.1.1.4'
F F 0.0171 0.0103 'International Tables Vol C Tables 4.2.6.8 and 6.1.1.4'
P P 0.1023 0.0942 'International Tables Vol C Tables 4.2.6.8 and 6.1.1.4'
Re Re -1.0185 7.2310 'International Tables Vol C Tables 4.2.6.8 and 6.1.1.4'

loop_
_geom_angle_atom_site_label_1
_geom_angle_atom_site_label_2
_geom_angle_atom_site_label_3
_geom_angle
C2 Re1 C3 88.6(2)
C2 Re1 C1 89.3(2)
C3 Re1 C1 88.4(2)
C2 Re1 N11 93.3(2)
C3 Re1 N11 99.21(19)
C1 Re1 N11 172.0(2)
C2 Re1 N21 93.7(2)
C3 Re1 N21 174.78(17)
C1 Re1 N21 96.3(2)
N11 Re1 N21 76.00(16)
C2 Re1 N1 175.1(2)
C3 Re1 N1 96.3(2)
C1 Re1 N1 90.8(2)
N11 Re1 N1 85.90(13)
N21 Re1 N1 81.44(16)
O1 C1 Re1 178.5(6)
O2 C2 Re1 178.1(6)
O3 C3 Re1 176.4(4)
C5 N1 N2 106.6(5)
C5 N1 Re1 136.1(4)
N2 N1 Re1 117.3(3)
N3 N2 N1 109.1(5)
N2 N3 N4 107.3(5)
N3 N4 C5 108.9(5)
N3 N4 C4 120.3(5)
C5 N4 C4 130.8(5)
N4 C4 H4A 109.5
N4 C4 H4B 109.5
H4A C4 H4B 109.5
N4 C4 H4C 109.5
H4A C4 H4C 109.5
H4B C4 H4C 109.5
N1 C5 N4 108.1(5)
N1 C5 C51 128.2(5)
N4 C5 C51 123.8(5)
C52 C51 C56 119.3(5)
C52 C51 C5 120.8(5)
C56 C51 C5 119.8(5)
C53 C52 C51 121.7(6)
C53 C52 H52 119.2
C51 C52 H52 119.2
C52 C53 C54 118.6(7)
C52 C53 H53 120.7
C54 C53 H53 120.7
C53 C54 C55 121.1(6)
C53 C54 H54 119.4
C55 C54 H54 119.4
C54 C55 C56 119.4(6)
C54 C55 H55 120.3
C56 C55 H55 120.3
C51 C56 C55 119.8(6)
C51 C56 H56 120.1
C55 C56 H56 120.1
C16 N11 C12 118.3(5)
C16 N11 Re1 127.2(4)
C12 N11 Re1 114.5(3)
C26 N21 C22 118.3(4)
C26 N21 Re1 127.4(3)
C22 N21 Re1 114.3(3)
N11 C12 C13 122.2(5)
N11 C12 C22 117.6(4)
C13 C12 C22 120.2(5)
C14 C13 C12 116.8(6)
C14 C13 C17 124.6(6)
C12 C13 C17 118.6(6)
C15 C14 C13 120.9(6)
C15 C14 H14 119.5
C13 C14 H14 119.5
C14 C15 C16 119.0(6)
C14 C15 H15 120.5
C16 C15 H15 120.5
N11 C16 C15 122.7(6)
N11 C16 H16 118.6
C15 C16 H16 118.6
C27 C17 C13 120.9(6)
C27 C17 H17 119.5
C13 C17 H17 119.5
N21 C22 C12 117.6(4)
N21 C22 C23 122.2(5)
C12 C22 C23 120.3(5)
C24 C23 C22 117.4(5)
C24 C23 C27 124.3(5)
C22 C23 C27 118.3(5)
C25 C24 C23 120.0(5)
C25 C24 H24 120.0
C23 C24 H24 120.0
C24 C25 C26 119.6(5)
C24 C25 H25 120.2
C26 C25 H25 120.2
N21 C26 C25 122.6(5)
N21 C26 H26 118.7
C25 C26 H26 118.7
C17 C27 C23 121.7(6)
C17 C27 H27 119.1
C23 C27 H27 119.1
F6 P1 F4 92.7(4)
F6 P1 F2 90.0(3)
F4 P1 F2 90.2(3)
F6 P1 F5 90.9(2)
F4 P1 F5 90.2(2)
F2 P1 F5 179.1(3)
F6 P1 F1 92.8(4)
F4 P1 F1 174.5(3)
F2 P1 F1 89.5(3)
F5 P1 F1 90.0(2)
F6 P1 F3 179.5(4)
F4 P1 F3 87.8(3)
F2 P1 F3 89.9(2)
F5 P1 F3 89.3(2)
F1 P1 F3 86.7(3)

loop_
_geom_bond_atom_site_label_1
_geom_bond_atom_site_label_2
_geom_bond_distance
Re1 C2 1.913(6)
Re1 C3 1.915(5)
Re1 C1 1.916(7)
Re1 N11 2.170(4)
Re1 N21 2.171(4)
Re1 N1 2.200(5)
C1 O1 1.151(7)
C2 O2 1.146(7)
C3 O3 1.163(5)
N1 C5 1.310(7)
N1 N2 1.379(6)
N2 N3 1.293(7)
N3 N4 1.337(6)
N4 C5 1.338(6)
N4 C4 1.467(7)
C4 H4A 0.9600
C4 H4B 0.9600
C4 H4C 0.9600
C5 C51 1.481(7)
C51 C52 1.377(7)
C51 C56 1.378(7)
C52 C53 1.370(8)
C52 H52 0.9300
C53 C54 1.371(8)
C53 H53 0.9300
C54 C55 1.381(9)
C54 H54 0.9300
C55 C56 1.386(8)
C55 H55 0.9300
C56 H56 0.9300
N11 C16 1.345(6)
N11 C12 1.365(6)
N21 C26 1.326(6)
N21 C22 1.369(5)
C12 C13 1.405(7)
C12 C22 1.407(7)
C13 C14 1.405(8)
C13 C17 1.429(8)
C14 C15 1.360(9)
C14 H14 0.9300
C15 C16 1.381(8)
C15 H15 0.9300
C16 H16 0.9300
C17 C27 1.342(8)
C17 H17 0.9300
C22 C23 1.409(7)
C23 C24 1.394(7)
C23 C27 1.420(8)
C24 C25 1.365(8)
C24 H24 0.9300
C25 C26 1.389(6)
C25 H25 0.9300
C26 H26 0.9300
C27 H27 0.9300
F1 P1 1.589(4)
F2 P1 1.578(4)
F3 P1 1.604(4)
F4 P1 1.574(4)
F5 P1 1.585(3)
F6 P1 1.526(4)

loop_
_geom_torsion_atom_site_label_1
_geom_torsion_atom_site_label_2
_geom_torsion_atom_site_label_3
_geom_torsion_atom_site_label_4
_geom_torsion
C2 Re1 C1 O1 32(22)
C3 Re1 C1 O1 -56(22)
N11 Re1 C1 O1 142(21)
N21 Re1 C1 O1 126(22)
N1 Re1 C1 O1 -153(22)
C3 Re1 C2 O2 -4(17)
C1 Re1 C2 O2 -92(17)
N11 Re1 C2 O2 95(17)
N21 Re1 C2 O2 172(17)
N1 Re1 C2 O2 176(100)
C2 Re1 C3 O3 -40(8)
C1 Re1 C3 O3 49(8)
N11 Re1 C3 O3 -133(8)
N21 Re1 C3 O3 -157(7)
N1 Re1 C3 O3 140(8)
C2 Re1 N1 C5 -133(2)
C3 Re1 N1 C5 46.8(6)
C1 Re1 N1 C5 135.3(6)
N11 Re1 N1 C5 -52.0(5)
N21 Re1 N1 C5 -128.5(6)
C2 Re1 N1 N2 44(3)
C3 Re1 N1 N2 -135.6(4)
C1 Re1 N1 N2 -47.1(4)
N11 Re1 N1 N2 125.6(4)
N21 Re1 N1 N2 49.1(4)
C5 N1 N2 N3 0.9(6)
Re1 N1 N2 N3 -177.3(4)
N1 N2 N3 N4 -1.4(7)
N2 N3 N4 C5 1.4(7)
N2 N3 N4 C4 -177.3(5)
N2 N1 C5 N4 0.0(6)
Re1 N1 C5 N4 177.7(4)
N2 N1 C5 C51 179.8(5)
Re1 N1 C5 C51 -2.4(9)
N3 N4 C5 N1 -0.8(6)
C4 N4 C5 N1 177.7(6)
N3 N4 C5 C51 179.3(5)
C4 N4 C5 C51 -2.2(9)
N1 C5 C51 C52 108.0(7)
N4 C5 C51 C52 -72.2(7)
N1 C5 C51 C56 -72.1(8)
N4 C5 C51 C56 107.7(6)
C56 C51 C52 C53 0.5(9)
C5 C51 C52 C53 -179.5(6)
C51 C52 C53 C54 1.1(11)
C52 C53 C54 C55 -1.7(12)
C53 C54 C55 C56 0.6(11)
C52 C51 C56 C55 -1.6(8)
C5 C51 C56 C55 178.4(5)
C54 C55 C56 C51 1.1(9)
C2 Re1 N11 C16 -87.1(5)
C3 Re1 N11 C16 2.0(5)
C1 Re1 N11 C16 163.7(15)
N21 Re1 N11 C16 179.9(5)
N1 Re1 N11 C16 97.7(4)
C2 Re1 N11 C12 93.7(4)
C3 Re1 N11 C12 -177.2(4)
C1 Re1 N11 C12 -15.5(17)
N21 Re1 N11 C12 0.7(3)
N1 Re1 N11 C12 -81.5(4)
C2 Re1 N21 C26 87.5(5)
C3 Re1 N21 C26 -156(2)
C1 Re1 N21 C26 -2.2(5)
N11 Re1 N21 C26 -179.9(5)
N1 Re1 N21 C26 -92.1(4)
C2 Re1 N21 C22 -93.2(3)
C3 Re1 N21 C22 23(2)
C1 Re1 N21 C22 177.1(3)
N11 Re1 N21 C22 -0.7(3)
N1 Re1 N21 C22 87.2(3)
C16 N11 C12 C13 0.5(7)
Re1 N11 C12 C13 179.7(4)
C16 N11 C12 C22 -179.8(5)
Re1 N11 C12 C22 -0.6(6)
N11 C12 C13 C14 0.3(8)
C22 C12 C13 C14 -179.4(5)
N11 C12 C13 C17 179.9(5)
C22 C12 C13 C17 0.3(8)
C12 C13 C14 C15 0.0(9)
C17 C13 C14 C15 -179.7(6)
C13 C14 C15 C16 -0.9(9)
C12 N11 C16 C15 -1.5(8)
Re1 N11 C16 C15 179.3(4)
C14 C15 C16 N11 1.8(9)
C14 C13 C17 C27 -179.9(6)
C12 C13 C17 C27 0.5(8)
C26 N21 C22 C12 180.0(5)
Re1 N21 C22 C12 0.6(5)
C26 N21 C22 C23 0.1(7)
Re1 N21 C22 C23 -179.2(4)
N11 C12 C22 N21 0.0(7)
C13 C12 C22 N21 179.6(4)
N11 C12 C22 C23 179.8(4)
C13 C12 C22 C23 -0.5(7)
N21 C22 C23 C24 -0.5(7)
C12 C22 C23 C24 179.6(5)
N21 C22 C23 C27 179.9(5)
C12 C22 C23 C27 0.0(7)
C22 C23 C24 C25 1.1(8)
C27 C23 C24 C25 -179.3(5)
C23 C24 C25 C26 -1.2(8)
C22 N21 C26 C25 -0.2(8)
Re1 N21 C26 C25 179.0(4)
C24 C25 C26 N21 0.8(9)
C13 C17 C27 C23 -1.0(9)
C24 C23 C27 C17 -178.8(6)
C22 C23 C27 C17 0.7(8)
